data_8000080
loop_
_publ_author_name
'Dou, Chuandong'
'Han, Liang'
'Zhao, Shanshan'
'Zhang, Hongyu'
'Wang, Yue'

_publ_section_title
;
 Multi-Stimuli-Responsive Fluorescence Switching of a
 Donor&#x2212;Acceptor \p-Conjugated Compound
;
_journal_issue 6
_journal_name_full 'The Journal of Physical Chemistry Letters'
_journal_page_first 666
_journal_paper_doi 10.1021/jz200140c
_journal_volume 2
_journal_year 2011
_chemical_formula_sum 'C33 H30 F6 N2'
_chemical_formula_weight 568.59
_space_group_IT_number 7
_symmetry_cell_setting monoclinic
_symmetry_space_group_name_Hall 'P -2yc'
_symmetry_space_group_name_H-M 'P 1 c 1'
_atom_sites_solution_hydrogens geom
_atom_sites_solution_primary direct
_atom_sites_solution_secondary difmap
_audit_creation_method SHELXL-97
_cell_angle_alpha 90.00
_cell_angle_beta 101.40(3)
_cell_angle_gamma 90.00
_cell_formula_units_Z 2
_cell_length_a 6.2952(13)
_cell_length_b 13.290(3)
_cell_length_c 17.297(4)
_cell_measurement_reflns_used 5885
_cell_measurement_temperature 293(2)
_cell_measurement_theta_max 27.48
_cell_measurement_theta_min 3.07
_cell_volume 1418.6(6)
_computing_cell_refinement RAPID-AUTO
_computing_data_collection 'RAPID-AUTO (Rigaku, 1998)'
_computing_data_reduction RAPID-AUTO
_computing_molecular_graphics SHELXP97
_computing_publication_material SHELXL97
_computing_structure_refinement 'SHELXL97 (Sheldrick, 1997)'
_computing_structure_solution 'SHELXS97 (Sheldrick, 1997)'
_diffrn_ambient_temperature 293(2)
_diffrn_detector_area_resol_mean 10.0
_diffrn_measured_fraction_theta_full 0.995
_diffrn_measured_fraction_theta_max 0.995
_diffrn_measurement_device_type 'Rigaku RAXIS-RAPID'
_diffrn_measurement_method 'Omega scan'
_diffrn_radiation_monochromator graphite
_diffrn_radiation_source 'fine-focus sealed tube'
_diffrn_radiation_type MoK\a
_diffrn_radiation_wavelength 0.71073
_diffrn_reflns_av_R_equivalents 0.0832
_diffrn_reflns_av_sigmaI/netI 0.1244
_diffrn_reflns_limit_h_max 6
_diffrn_reflns_limit_h_min -8
_diffrn_reflns_limit_k_max 17
_diffrn_reflns_limit_k_min -17
_diffrn_reflns_limit_l_max 22
_diffrn_reflns_limit_l_min -22
_diffrn_reflns_number 13462
_diffrn_reflns_theta_full 27.48
_diffrn_reflns_theta_max 27.48
_diffrn_reflns_theta_min 3.07
_diffrn_standards_decay_% none
_diffrn_standards_interval_count none
_diffrn_standards_interval_time none
_diffrn_standards_number none
_exptl_absorpt_coefficient_mu 0.105
_exptl_absorpt_correction_T_max 0.9813
_exptl_absorpt_correction_T_min 0.2838
_exptl_absorpt_correction_type empirical
_exptl_absorpt_process_details 'Higashi (1995)'
_exptl_crystal_colour RED
_exptl_crystal_density_diffrn 1.331
_exptl_crystal_density_method 'not measured'
_exptl_crystal_description block
_exptl_crystal_F_000 592
_exptl_crystal_size_max 16.00
_exptl_crystal_size_mid 0.20
_exptl_crystal_size_min 0.18
_refine_diff_density_max 0.340
_refine_diff_density_min -0.239
_refine_diff_density_rms 0.046
_refine_ls_abs_structure_details 'Flack H D (1983), Acta Cryst. A39, 876-881'
_refine_ls_abs_structure_Flack 3(2)
_refine_ls_extinction_coef 0
_refine_ls_extinction_method none
_refine_ls_goodness_of_fit_ref 0.993
_refine_ls_hydrogen_treatment constr
_refine_ls_matrix_type full
_refine_ls_number_parameters 401
_refine_ls_number_reflns 5885
_refine_ls_number_restraints 15
_refine_ls_restrained_S_all 0.995
_refine_ls_R_factor_all 0.2184
_refine_ls_R_factor_gt 0.0909
_refine_ls_shift/su_max 0.089
_refine_ls_shift/su_mean 0.009
_refine_ls_structure_factor_coef Fsqd
_refine_ls_weighting_details 'calc w=1/[\s^2^(Fo^2^)+(0.1300P)^2^+0.0000P] where P=(Fo^2^+2Fc^2^)/3'
_refine_ls_weighting_scheme calc
_refine_ls_wR_factor_gt 0.2118
_refine_ls_wR_factor_ref 0.2745
_reflns_number_gt 2309
_reflns_number_total 5885
_reflns_threshold_expression >2sigma(I)
_cod_data_source_file jz200140c_si_002.cif
_cod_data_source_block 1
_cod_depositor_comments
;
The following automatic conversions were performed:

'_symmetry_cell_setting' value 'Monoclinic' changed to 'monoclinic'
according to /home/saulius/struct/CIF-dictionaries/cif_core.dic
dictionary named 'cif_core.dic' version 2.4.1 from 2010-06-29.

Automatic conversion script
Id: cif_fix_values 1715 2011-07-08 13:25:40Z adriana 
;
_cod_original_cell_volume 1418.6(5)
_cod_original_sg_symbol_H-M 'PC   '
_cod_database_code 8000080

loop_
_symmetry_equiv_pos_as_xyz
'x, y, z'
'x, -y, z+1/2'

loop_
_atom_site_label
_atom_site_type_symbol
_atom_site_fract_x
_atom_site_fract_y
_atom_site_fract_z
_atom_site_U_iso_or_equiv
_atom_site_adp_type
_atom_site_occupancy
_atom_site_symmetry_multiplicity
_atom_site_calc_flag
_atom_site_refinement_flags
F1 F 1.6587(15) -0.1607(6) 0.3843(5) 0.203(5) Uani 1 1 d .
F2 F 1.8364(10) -0.0457(5) 0.4351(3) 0.132(2) Uani 1 1 d .
F3 F 1.9324(15) -0.1144(8) 0.3422(4) 0.221(5) Uani 1 1 d .
F4 F 1.628(4) -0.0176(13) 0.0744(9) 0.147(9) Uani 0.50 1 d P
F5 F 1.621(4) 0.1809(17) 0.0913(14) 0.178(9) Uani 0.50 1 d PU
F6 F 1.356(4) 0.066(2) 0.0448(10) 0.182(10) Uani 0.50 1 d P
F4' F 1.8121(19) 0.0666(17) 0.1101(8) 0.138(5) Uani 0.50 1 d P
F5' F 1.591(8) 0.1364(17) 0.0738(16) 0.227(17) Uani 0.50 1 d P
F6' F 1.503(5) 0.035(5) 0.0554(16) 0.26(3) Uani 0.50 1 d P
C1 C 1.766(2) -0.0823(8) 0.3673(7) 0.116(4) Uani 1 1 d .
C2 C 1.578(5) 0.0673(19) 0.1043(10) 0.169(8) Uani 1 1 d D
C3 C 1.6624(11) -0.0052(5) 0.2354(4) 0.0700(19) Uani 1 1 d .
H3A H 1.7747 -0.0405 0.2201 0.084 Uiso 1 1 calc R
C4 C 1.5365(13) 0.0588(6) 0.1838(4) 0.081(2) Uani 1 1 d D
C5 C 1.3652(13) 0.1118(5) 0.2072(5) 0.078(2) Uani 1 1 d .
H5A H 1.2778 0.1536 0.1711 0.093 Uiso 1 1 calc R
C6 C 1.3247(9) 0.1029(4) 0.2826(4) 0.0525(15) Uani 1 1 d .
C7 C 1.4568(12) 0.0376(5) 0.3323(4) 0.0664(17) Uani 1 1 d .
H7A H 1.4342 0.0298 0.3835 0.080 Uiso 1 1 calc R
C8 C 1.6224(11) -0.0170(5) 0.3094(4) 0.0685(19) Uani 1 1 d .
C9 C 1.1494(10) 0.1582(4) 0.3076(4) 0.0552(15) Uani 1 1 d .
C10 C 1.0135(16) 0.2207(7) 0.2578(6) 0.117(4) Uani 1 1 d .
H10A H 1.0342 0.2291 0.2064 0.141 Uiso 1 1 calc R
C11 C 0.8457(16) 0.2718(7) 0.2819(6) 0.123(4) Uani 1 1 d .
H11A H 0.7571 0.3131 0.2458 0.147 Uiso 1 1 calc R
C12 C 0.8058(10) 0.2641(4) 0.3556(4) 0.0561(16) Uani 1 1 d .
C13 C 0.9386(13) 0.2017(8) 0.4043(5) 0.107(3) Uani 1 1 d .
H13A H 0.9139 0.1910 0.4549 0.128 Uiso 1 1 calc R
C14 C 1.1096(12) 0.1535(7) 0.3814(4) 0.096(3) Uani 1 1 d .
H14A H 1.2027 0.1156 0.4188 0.115 Uiso 1 1 calc R
C15 C 0.6271(10) 0.3202(4) 0.3807(4) 0.0626(17) Uani 1 1 d .
C16 C 0.5051(13) 0.3859(6) 0.3228(5) 0.082(2) Uani 1 1 d .
C17 C 0.5698(10) 0.3053(5) 0.4499(4) 0.0653(17) Uani 1 1 d .
H17A H 0.6515 0.2560 0.4804 0.078 Uiso 1 1 calc R
C18 C 0.4058(11) 0.3501(4) 0.4873(4) 0.0614(16) Uani 1 1 d .
C19 C 0.2980(10) 0.4394(4) 0.4642(4) 0.0610(16) Uani 1 1 d .
H19A H 0.3289 0.4731 0.4206 0.073 Uiso 1 1 calc R
C20 C 0.1461(10) 0.4805(4) 0.5032(3) 0.0536(15) Uani 1 1 d .
C21 C 0.0442(10) 0.5814(5) 0.4805(4) 0.0640(17) Uani 1 1 d U
C22 C -0.1832(15) 0.5821(7) 0.5043(7) 0.114(3) Uani 1 1 d .
H22A H -0.2492 0.6479 0.4933 0.137 Uiso 1 1 calc R
H22B H -0.2764 0.5329 0.4729 0.137 Uiso 1 1 calc R
C23 C -0.1641(15) 0.5584(6) 0.5892(5) 0.093(3) Uani 1 1 d .
H23A H -0.0822 0.6110 0.6208 0.111 Uiso 1 1 calc R
H23B H -0.3072 0.5558 0.6019 0.111 Uiso 1 1 calc R
C24 C 0.0939(10) 0.4260(5) 0.5682(4) 0.0559(15) Uani 1 1 d .
C25 C 0.2038(9) 0.3341(4) 0.5932(3) 0.0494(14) Uani 1 1 d .
C26 C 0.3569(10) 0.3020(5) 0.5525(4) 0.0603(16) Uani 1 1 d .
H26A H 0.4334 0.2438 0.5700 0.072 Uiso 1 1 calc R
C27 C 0.1585(10) 0.2782(5) 0.6643(4) 0.0630(17) Uani 1 1 d .
C28 C -0.0592(14) 0.3059(6) 0.6807(6) 0.096(3) Uani 1 1 d .
H28A H -0.1715 0.2743 0.6418 0.115 Uiso 1 1 calc R
H28B H -0.0714 0.2805 0.7323 0.115 Uiso 1 1 calc R
C29 C -0.0928(14) 0.4159(6) 0.6786(4) 0.085(2) Uani 1 1 d .
H29A H -0.2400 0.4298 0.6846 0.102 Uiso 1 1 calc R
H29B H 0.0044 0.4458 0.7233 0.102 Uiso 1 1 calc R
C30 C 0.1537(18) 0.1618(6) 0.6472(6) 0.108(3) Uani 1 1 d .
H30A H 0.2827 0.1428 0.6291 0.162 Uiso 1 1 calc R
H30B H 0.0289 0.1459 0.6074 0.162 Uiso 1 1 calc R
H30C H 0.1466 0.1257 0.6947 0.162 Uiso 1 1 calc R
C31 C 0.3410(11) 0.2962(7) 0.7338(4) 0.096(3) Uani 1 1 d .
H31A H 0.3458 0.3663 0.7476 0.144 Uiso 1 1 calc R
H31B H 0.4759 0.2770 0.7202 0.144 Uiso 1 1 calc R
H31C H 0.3173 0.2569 0.7779 0.144 Uiso 1 1 calc R
C32 C 0.189(2) 0.6591(6) 0.5174(13) 0.255(12) Uani 1 1 d .
H32A H 0.2433 0.6961 0.4778 0.383 Uiso 1 1 calc R
H32B H 0.3076 0.6292 0.5535 0.383 Uiso 1 1 calc R
H32C H 0.1120 0.7040 0.5457 0.383 Uiso 1 1 calc R
C33 C -0.019(3) 0.5918(9) 0.3935(7) 0.206(9) Uani 1 1 d .
H33A H 0.0320 0.6552 0.3777 0.310 Uiso 1 1 calc R
H33B H -0.1735 0.5886 0.3779 0.310 Uiso 1 1 calc R
H33C H 0.0453 0.5381 0.3687 0.310 Uiso 1 1 calc R
N1 N 0.4140(14) 0.4348(7) 0.2739(5) 0.120(3) Uani 1 1 d .
N2 N -0.0570(9) 0.4634(4) 0.6072(3) 0.0678(15) Uani 1 1 d .

loop_
_atom_site_aniso_label
_atom_site_aniso_U_11
_atom_site_aniso_U_22
_atom_site_aniso_U_33
_atom_site_aniso_U_23
_atom_site_aniso_U_13
_atom_site_aniso_U_12
F1 0.276(11) 0.103(5) 0.191(8) 0.043(5) -0.046(7) 0.017(6)
F2 0.142(5) 0.170(5) 0.072(4) -0.003(4) -0.005(3) 0.046(4)
F3 0.241(8) 0.331(11) 0.106(5) 0.059(6) 0.073(5) 0.217(9)
F4 0.24(3) 0.152(11) 0.061(9) 0.004(8) 0.068(11) 0.107(16)
F5 0.179(9) 0.179(9) 0.178(9) 0.0005(10) 0.036(2) 0.0000(10)
F6 0.181(19) 0.29(2) 0.065(9) -0.005(11) 0.007(11) 0.081(19)
F4' 0.100(8) 0.240(15) 0.097(9) 0.027(11) 0.072(7) 0.033(10)
F5' 0.45(6) 0.173(19) 0.091(13) 0.040(15) 0.15(2) -0.05(2)
F6' 0.18(3) 0.52(8) 0.070(13) 0.08(3) -0.011(17) -0.13(4)
C1 0.165(10) 0.094(7) 0.087(7) 0.005(6) 0.019(7) 0.070(7)
C2 0.23(2) 0.198(16) 0.108(12) 0.075(13) 0.105(15) 0.134(15)
C3 0.066(4) 0.077(4) 0.073(5) -0.009(4) 0.027(4) 0.008(4)
C4 0.103(6) 0.085(5) 0.067(5) 0.026(4) 0.043(4) 0.033(5)
C5 0.091(5) 0.085(5) 0.067(5) 0.002(4) 0.038(4) 0.027(4)
C6 0.053(3) 0.055(3) 0.053(4) -0.010(3) 0.018(3) 0.005(3)
C7 0.086(4) 0.067(4) 0.056(4) -0.011(4) 0.037(4) 0.007(4)
C8 0.079(5) 0.061(4) 0.064(5) -0.017(4) 0.010(4) 0.006(3)
C9 0.054(3) 0.057(3) 0.060(4) -0.013(3) 0.024(3) -0.003(3)
C10 0.145(8) 0.134(7) 0.093(6) 0.050(6) 0.074(6) 0.079(7)
C11 0.144(8) 0.131(7) 0.121(8) 0.071(6) 0.096(7) 0.088(6)
C12 0.051(3) 0.057(3) 0.067(4) -0.012(3) 0.028(3) 0.005(3)
C13 0.085(6) 0.179(9) 0.059(5) -0.022(6) 0.021(4) 0.045(6)
C14 0.084(5) 0.151(8) 0.054(5) 0.007(5) 0.015(4) 0.057(5)
C15 0.063(4) 0.052(3) 0.077(5) -0.002(3) 0.022(4) -0.003(3)
C16 0.087(5) 0.082(5) 0.083(6) -0.007(5) 0.029(5) 0.019(5)
C17 0.065(4) 0.059(4) 0.081(5) 0.003(3) 0.035(4) 0.008(3)
C18 0.067(4) 0.051(3) 0.073(4) -0.006(3) 0.030(3) 0.001(3)
C19 0.066(4) 0.056(3) 0.068(4) -0.002(3) 0.030(3) 0.002(3)
C20 0.065(4) 0.056(3) 0.046(4) -0.002(3) 0.025(3) 0.009(3)
C21 0.0646(19) 0.0640(19) 0.0639(19) 0.0008(10) 0.0139(10) 0.0006(10)
C22 0.102(6) 0.108(6) 0.145(10) 0.017(7) 0.055(6) 0.040(5)
C23 0.117(7) 0.090(5) 0.093(6) 0.014(5) 0.073(5) 0.040(5)
C24 0.050(3) 0.069(4) 0.051(4) -0.005(3) 0.017(3) 0.008(3)
C25 0.055(3) 0.054(3) 0.042(3) 0.004(3) 0.017(3) -0.001(3)
C26 0.059(4) 0.056(3) 0.071(4) 0.004(3) 0.027(3) 0.001(3)
C27 0.058(4) 0.079(4) 0.055(4) 0.000(3) 0.019(3) -0.006(3)
C28 0.096(6) 0.088(5) 0.117(7) 0.031(5) 0.051(5) 0.016(4)
C29 0.106(6) 0.106(6) 0.060(5) 0.009(4) 0.057(4) 0.011(5)
C30 0.142(8) 0.083(5) 0.113(7) 0.020(5) 0.058(6) -0.006(5)
C31 0.062(4) 0.156(7) 0.067(5) 0.032(5) 0.007(4) 0.006(5)
C32 0.150(10) 0.042(4) 0.51(3) -0.032(9) -0.096(15) 0.022(6)
C33 0.35(2) 0.130(9) 0.109(9) 0.014(7) -0.037(11) 0.132(12)
N1 0.132(7) 0.149(7) 0.089(6) 0.026(5) 0.048(5) 0.062(6)
N2 0.071(3) 0.084(4) 0.055(3) 0.003(3) 0.028(3) 0.022(3)

loop_
_atom_type_symbol
_atom_type_description
_atom_type_scat_dispersion_real
_atom_type_scat_dispersion_imag
_atom_type_scat_source
C C 0.0033 0.0016 'International Tables Vol C Tables 4.2.6.8 and 6.1.1.4'
H H 0.0000 0.0000 'International Tables Vol C Tables 4.2.6.8 and 6.1.1.4'
F F 0.0171 0.0103 'International Tables Vol C Tables 4.2.6.8 and 6.1.1.4'
N N 0.0061 0.0033 'International Tables Vol C Tables 4.2.6.8 and 6.1.1.4'

loop_
_geom_angle_atom_site_label_1
_geom_angle_atom_site_label_2
_geom_angle_atom_site_label_3
_geom_angle
F6' F4 F4' 95(3)
F6' F4 C2 48(2)
F4' F4 C2 58.0(17)
F5' F5 C2 34(3)
F5' F5 F4' 59(5)
C2 F5 F4' 48.1(12)
F5' F6 C2 37.4(11)
F5' F6 F6' 58(4)
C2 F6 F6' 38(3)
F4 F4' F5 96.0(10)
F4 F4' C2 49.5(13)
F5 F4' C2 52.7(12)
F5 F5' F6 138(6)
F5 F5' C2 125(5)
F6 F5' C2 62(3)
F4 F6' C2 80(2)
F4 F6' F6 161(5)
C2 F6' F6 104(6)
F2 C1 F3 106.3(11)
F2 C1 F1 101.5(10)
F3 C1 F1 107.7(9)
F2 C1 C8 117.0(7)
F3 C1 C8 113.3(10)
F1 C1 C8 110.1(11)
F5' C2 F6 80(3)
F5' C2 F5 21(2)
F6 C2 F5 94.0(14)
F5' C2 F6' 91(3)
F6 C2 F6' 38(4)
F5 C2 F6' 112(4)
F5' C2 C4 125(2)
F6 C2 C4 108.6(17)
F5 C2 C4 106.3(18)
F6' C2 C4 129(4)
F5' C2 F4 119.8(17)
F6 C2 F4 89(2)
F5 C2 F4 135.8(17)
F6' C2 F4 53(4)
C4 C2 F4 114.2(14)
F5' C2 F4' 82(4)
F6 C2 F4' 143.6(13)
F5 C2 F4' 79(2)
F6' C2 F4' 111(3)
C4 C2 F4' 107.6(17)
F4 C2 F4' 72.5(13)
C8 C3 C4 119.6(6)
C8 C3 H3A 120.2
C4 C3 H3A 120.2
C3 C4 C2 118.5(8)
C3 C4 C5 120.0(7)
C2 C4 C5 121.5(8)
C6 C5 C4 121.4(6)
C6 C5 H5A 119.3
C4 C5 H5A 119.3
C5 C6 C7 116.2(6)
C5 C6 C9 121.8(6)
C7 C6 C9 122.0(6)
C6 C7 C8 123.0(6)
C6 C7 H7A 118.5
C8 C7 H7A 118.5
C3 C8 C7 119.7(7)
C3 C8 C1 119.9(8)
C7 C8 C1 120.2(8)
C14 C9 C10 114.5(6)
C14 C9 C6 123.2(6)
C10 C9 C6 122.3(6)
C9 C10 C11 121.7(8)
C9 C10 H10A 119.1
C11 C10 H10A 119.1
C12 C11 C10 122.8(8)
C12 C11 H11A 118.6
C10 C11 H11A 118.6
C13 C12 C11 115.3(7)
C13 C12 C15 122.5(7)
C11 C12 C15 122.1(7)
C12 C13 C14 122.1(8)
C12 C13 H13A 119.0
C14 C13 H13A 119.0
C9 C14 C13 123.4(7)
C9 C14 H14A 118.3
C13 C14 H14A 118.3
C17 C15 C16 121.1(6)
C17 C15 C12 123.0(6)
C16 C15 C12 115.7(6)
N1 C16 C15 176.0(9)
C15 C17 C18 133.1(6)
C15 C17 H17A 113.4
C18 C17 H17A 113.4
C26 C18 C19 117.1(6)
C26 C18 C17 117.8(6)
C19 C18 C17 125.0(7)
C20 C19 C18 122.9(6)
C20 C19 H19A 118.6
C18 C19 H19A 118.6
C19 C20 C24 118.1(5)
C19 C20 C21 121.6(6)
C24 C20 C21 120.3(5)
C33 C21 C20 111.1(6)
C33 C21 C32 113.7(12)
C20 C21 C32 108.9(6)
C33 C21 C22 101.1(9)
C20 C21 C22 107.6(6)
C32 C21 C22 114.2(10)
C23 C22 C21 111.1(8)
C23 C22 H22A 109.4
C21 C22 H22A 109.4
C23 C22 H22B 109.4
C21 C22 H22B 109.4
H22A C22 H22B 108.0
N2 C23 C22 110.2(7)
N2 C23 H23A 109.6
C22 C23 H23A 109.6
N2 C23 H23B 109.6
C22 C23 H23B 109.6
H23A C23 H23B 108.1
N2 C24 C25 120.4(6)
N2 C24 C20 119.7(5)
C25 C24 C20 119.9(5)
C26 C25 C24 117.4(5)
C26 C25 C27 122.0(6)
C24 C25 C27 120.5(6)
C18 C26 C25 124.6(6)
C18 C26 H26A 117.7
C25 C26 H26A 117.7
C28 C27 C25 111.1(6)
C28 C27 C31 113.0(7)
C25 C27 C31 109.5(5)
C28 C27 C30 107.0(6)
C25 C27 C30 109.3(6)
C31 C27 C30 106.8(7)
C29 C28 C27 111.7(7)
C29 C28 H28A 109.3
C27 C28 H28A 109.3
C29 C28 H28B 109.3
C27 C28 H28B 109.3
H28A C28 H28B 107.9
N2 C29 C28 114.1(7)
N2 C29 H29A 108.7
C28 C29 H29A 108.7
N2 C29 H29B 108.7
C28 C29 H29B 108.7
H29A C29 H29B 107.6
C27 C30 H30A 109.5
C27 C30 H30B 109.5
H30A C30 H30B 109.5
C27 C30 H30C 109.5
H30A C30 H30C 109.5
H30B C30 H30C 109.5
C27 C31 H31A 109.5
C27 C31 H31B 109.5
H31A C31 H31B 109.5
C27 C31 H31C 109.5
H31A C31 H31C 109.5
H31B C31 H31C 109.5
C21 C32 H32A 109.5
C21 C32 H32B 109.5
H32A C32 H32B 109.5
C21 C32 H32C 109.5
H32A C32 H32C 109.5
H32B C32 H32C 109.5
C21 C33 H33A 109.5
C21 C33 H33B 109.5
H33A C33 H33B 109.5
C21 C33 H33C 109.5
H33A C33 H33C 109.5
H33B C33 H33C 109.5
C24 N2 C23 123.8(6)
C24 N2 C29 120.4(6)
C23 N2 C29 115.1(6)

loop_
_geom_bond_atom_site_label_1
_geom_bond_atom_site_label_2
_geom_bond_distance
F1 C1 1.307(15)
F2 C1 1.267(11)
F3 C1 1.283(13)
F4 F6' 1.06(5)
F4 F4' 1.64(2)
F4 C2 1.31(2)
F5 F5' 0.67(3)
F5 C2 1.56(3)
F5 F4' 1.93(3)
F6 F5' 1.73(5)
F6 C2 1.56(3)
F6 F6' 0.99(5)
F4' C2 1.46(3)
F5' C2 1.07(2)
F6' C2 0.98(4)
C1 C8 1.488(11)
C2 C4 1.454(12)
C3 C8 1.361(10)
C3 C4 1.367(9)
C3 H3A 0.9300
C4 C5 1.412(9)
C5 C6 1.382(9)
C5 H5A 0.9300
C6 C7 1.379(9)
C6 C9 1.461(8)
C7 C8 1.391(9)
C7 H7A 0.9300
C9 C14 1.351(10)
C9 C10 1.367(10)
C10 C11 1.388(10)
C10 H10A 0.9300
C11 C12 1.350(11)
C11 H11A 0.9300
C12 C13 1.348(11)
C12 C15 1.485(8)
C13 C14 1.376(10)
C13 H13A 0.9300
C14 H14A 0.9300
C15 C17 1.331(9)
C15 C16 1.432(11)
C16 N1 1.129(10)
C17 C18 1.451(9)
C17 H17A 0.9300
C18 C26 1.383(9)
C18 C19 1.386(8)
C19 C20 1.386(8)
C19 H19A 0.9300
C20 C24 1.431(9)
C20 C21 1.505(9)
C21 C33 1.485(13)
C21 C32 1.440(12)
C21 C22 1.565(11)
C22 C23 1.483(13)
C22 H22A 0.9700
C22 H22B 0.9700
C23 N2 1.437(9)
C23 H23A 0.9700
C23 H23B 0.9700
C24 N2 1.363(8)
C24 C25 1.427(8)
C25 C26 1.369(8)
C25 C27 1.512(8)
C26 H26A 0.9300
C27 C28 1.500(10)
C27 C31 1.508(9)
C27 C30 1.574(10)
C28 C29 1.477(10)
C28 H28A 0.9700
C28 H28B 0.9700
C29 N2 1.444(9)
C29 H29A 0.9700
C29 H29B 0.9700
C30 H30A 0.9600
C30 H30B 0.9600
C30 H30C 0.9600
C31 H31A 0.9600
C31 H31B 0.9600
C31 H31C 0.9600
C32 H32A 0.9600
C32 H32B 0.9600
C32 H32C 0.9600
C33 H33A 0.9600
C33 H33B 0.9600
C33 H33C 0.9600
